data_7026889
loop_
_publ_author_name
'Javed, Saba'
'Hoffman, David M.'

_publ_section_title
;
 Synthesis of zinc trisubstituted hydrazido complexes and ortho-metalation
 of 4-(dimethylamino)pyridine.
;
_journal_issue 47
_journal_name_full 'Dalton transactions (Cambridge, England : 2003)'
_journal_page_first 11439
_journal_page_last 11444
_journal_paper_doi 10.1039/c0dt00847h
_journal_volume 39
_journal_year 2010
_chemical_formula_moiety 'C28 H54 N8 Zn3, C4 H10 O'
_chemical_formula_sum 'C32 H64 N8 O Zn3'
_chemical_formula_weight 773.02
_chemical_name_systematic
;
?
;
_space_group_IT_number 15
_symmetry_cell_setting monoclinic
_symmetry_space_group_name_Hall '-I 2ya'
_symmetry_space_group_name_H-M 'I 1 2/a 1'
_atom_sites_solution_hydrogens geom
_atom_sites_solution_primary direct
_atom_sites_solution_secondary difmap
_audit_creation_method SHELXL-97
_cell_angle_alpha 90.00
_cell_angle_beta 106.337(1)
_cell_angle_gamma 90.00
_cell_formula_units_Z 8
_cell_length_a 24.5861(11)
_cell_length_b 12.0656(4)
_cell_length_c 27.1240(10)
_cell_measurement_reflns_used 8163
_cell_measurement_temperature 223(2)
_cell_measurement_theta_max 25.04
_cell_measurement_theta_min 1.73
_cell_volume 7721.4(5)
_computing_cell_refinement 'SAINT v7.12A (Bruker-Nonius, 2004)'
_computing_data_collection 'APEX2 v1.0-27 (Bruker-Nonius, 2005)'
_computing_data_reduction 'SAINT v7.12A (Bruker-Nonius, 2004)'
_computing_structure_refinement 'SHELXL v5.10 (G.M. Sheldrick, 1997)'
_computing_structure_solution 'SHELXS v5.10 (G.M. Sheldrick, 1997)'
_diffrn_ambient_temperature 223(2)
_diffrn_detector_area_resol_mean 4K
_diffrn_measured_fraction_theta_full 0.998
_diffrn_measured_fraction_theta_max 0.998
_diffrn_measurement_device_type 'Bruker-Nonius APEX II CCD'
_diffrn_measurement_method CCD
_diffrn_radiation_monochromator graphite
_diffrn_radiation_source 'fine-focus sealed tube'
_diffrn_radiation_type MoK\a
_diffrn_radiation_wavelength 0.71073
_diffrn_reflns_av_R_equivalents 0.0220
_diffrn_reflns_av_sigmaI/netI 0.0166
_diffrn_reflns_limit_h_max 28
_diffrn_reflns_limit_h_min -29
_diffrn_reflns_limit_k_max 14
_diffrn_reflns_limit_k_min 0
_diffrn_reflns_limit_l_max 32
_diffrn_reflns_limit_l_min 0
_diffrn_reflns_number 19494
_diffrn_reflns_theta_full 25.04
_diffrn_reflns_theta_max 25.04
_diffrn_reflns_theta_min 1.73
_diffrn_standards_decay_% 0.0
_exptl_absorpt_coefficient_mu 1.883
_exptl_absorpt_correction_T_max 0.9678
_exptl_absorpt_correction_T_min 0.6676
_exptl_absorpt_correction_type empirical
_exptl_crystal_colour Colorless
_exptl_crystal_density_diffrn 1.330
_exptl_crystal_density_method 'not measured'
_exptl_crystal_description 'Diamond plate'
_exptl_crystal_F_000 3280
_exptl_crystal_size_max 0.50
_exptl_crystal_size_mid 0.30
_exptl_crystal_size_min 0.20
_refine_diff_density_max 0.420
_refine_diff_density_min -0.330
_refine_diff_density_rms 0.048
_refine_ls_extinction_method none
_refine_ls_goodness_of_fit_ref 0.966
_refine_ls_hydrogen_treatment mixed
_refine_ls_matrix_type full
_refine_ls_number_parameters 416
_refine_ls_number_reflns 6824
_refine_ls_number_restraints 20
_refine_ls_restrained_S_all 0.973
_refine_ls_R_factor_all 0.0309
_refine_ls_R_factor_gt 0.0244
_refine_ls_shift/su_max 0.101
_refine_ls_shift/su_mean 0.006
_refine_ls_structure_factor_coef Fsqd
_refine_ls_weighting_details 'calc w=1/[\s^2^(Fo^2^)+(0.0385P)^2^+7.6584P] where P=(Fo^2^+2Fc^2^)/3'
_refine_ls_weighting_scheme calc
_refine_ls_wR_factor_gt 0.0657
_refine_ls_wR_factor_ref 0.0687
_reflns_number_gt 5374
_reflns_number_total 7176
_reflns_threshold_expression >4sigma(I)
_cod_data_source_file c0dt00847h.txt
_cod_data_source_block k1047[ZnEt2(iPrNNMe2)2(dmap)2
_cod_depositor_comments
;
The following automatic conversions were performed:

'_symmetry_cell_setting' value 'Monoclinic' changed to 'monoclinic'
according to /home/saulius/struct/CIF-dictionaries/cif_core.dic
dictionary named 'cif_core.dic' version 2.4.2 from
2011-04-26.

'_exptl_absorpt_correction_type' value 'Empirical'
changed to 'empirical' according to
/home/saulius/struct/CIF-dictionaries/cif_core.dic dictionary named
'cif_core.dic' version 2.4.2 from 2011-04-26.

Automatic conversion script
Id: cif_fix_values 1891 2012-01-12 08:04:46Z andrius 
;
_cod_original_cell_volume 7721.3(5)
_cod_original_sg_symbol_H-M I2/a
_cod_database_code 7026889

loop_
_symmetry_equiv_pos_as_xyz
'x, y, z'
'-x+1/2, y, -z'
'x+1/2, y+1/2, z+1/2'
'-x+1, y+1/2, -z+1/2'
'-x, -y, -z'
'x-1/2, -y, z'
'-x+1/2, -y+1/2, -z+1/2'
'x, -y+1/2, z+1/2'

loop_
_atom_site_label
_atom_site_type_symbol
_atom_site_fract_x
_atom_site_fract_y
_atom_site_fract_z
_atom_site_U_iso_or_equiv
_atom_site_adp_type
_atom_site_occupancy
_atom_site_symmetry_multiplicity
_atom_site_calc_flag
_atom_site_refinement_flags
_atom_site_disorder_assembly
_atom_site_disorder_group
Zn1 Zn 0.579058(11) 0.38718(2) 0.708913(9) 0.03696(8) Uani 1 1 d D . .
Zn2 Zn 0.548035(10) 0.20290(2) 0.589865(9) 0.03470(8) Uani 1 1 d D . .
Zn3 Zn 0.631286(10) 0.39034(2) 0.621543(8) 0.03118(7) Uani 1 1 d . . .
N1 N 0.55005(7) 0.43507(14) 0.63353(6) 0.0323(4) Uani 1 1 d . A .
N2 N 0.50686(7) 0.35852(15) 0.60238(7) 0.0357(4) Uani 1 1 d . A .
N3 N 0.65497(7) 0.47523(15) 0.72159(6) 0.0372(4) Uani 1 1 d . A .
N4 N 0.81193(9) 0.63135(18) 0.74553(8) 0.0519(5) Uani 1 1 d . . .
N5 N 0.62349(7) 0.22070(14) 0.64653(6) 0.0326(4) Uani 1 1 d . A .
N6 N 0.61518(8) 0.22516(15) 0.69857(6) 0.0363(4) Uani 1 1 d . A .
N7 N 0.58113(7) 0.26623(14) 0.53298(6) 0.0337(4) Uani 1 1 d . A .
N8 N 0.64851(9) 0.40354(18) 0.42137(7) 0.0507(5) Uani 1 1 d . . .
C1 C 0.5534(3) 0.3956(7) 0.7726(2) 0.0466(17) Uiso 0.45 1 d PD A 1
H1A H 0.5744 0.3401 0.7970 0.056 Uiso 0.45 1 calc PR A 1
H1B H 0.5637 0.4687 0.7883 0.056 Uiso 0.45 1 calc PR A 1
C2 C 0.4903(3) 0.3776(6) 0.7651(3) 0.0634(17) Uiso 0.45 1 d PD A 1
H2A H 0.4836 0.3636 0.7981 0.095 Uiso 0.45 1 calc PR A 1
H2B H 0.4775 0.3145 0.7427 0.095 Uiso 0.45 1 calc PR A 1
H2C H 0.4695 0.4433 0.7498 0.095 Uiso 0.45 1 calc PR A 1
C1' C 0.5329(4) 0.3695(8) 0.7601(3) 0.040(2) Uiso 0.30 1 d PD A 2
H1'A H 0.4937 0.3911 0.7429 0.048 Uiso 0.30 1 calc PR A 2
H1'B H 0.5324 0.2906 0.7687 0.048 Uiso 0.30 1 calc PR A 2
C2' C 0.5524(5) 0.4345(9) 0.8104(4) 0.070(3) Uiso 0.30 1 d PD A 2
H2'A H 0.5271 0.4192 0.8314 0.105 Uiso 0.30 1 calc PR A 2
H2'B H 0.5518 0.5132 0.8030 0.105 Uiso 0.30 1 calc PR A 2
H2'C H 0.5906 0.4123 0.8288 0.105 Uiso 0.30 1 calc PR A 2
C1" C 0.5531(5) 0.3517(9) 0.7720(4) 0.033(2) Uiso 0.25 1 d PD A 3
H1"A H 0.5332 0.2805 0.7662 0.039 Uiso 0.25 1 calc PR A 3
H1"B H 0.5868 0.3424 0.8013 0.039 Uiso 0.25 1 calc PR A 3
C2" C 0.5147(5) 0.4362(9) 0.7866(5) 0.062(3) Uiso 0.25 1 d PD A 3
H2"A H 0.5047 0.4108 0.8168 0.094 Uiso 0.25 1 calc PR A 3
H2"B H 0.4806 0.4453 0.7584 0.094 Uiso 0.25 1 calc PR A 3
H2"C H 0.5344 0.5067 0.7939 0.094 Uiso 0.25 1 calc PR A 3
C3 C 0.53073(9) 0.55356(18) 0.62738(8) 0.0390(5) Uani 1 1 d . . .
H3 H 0.4914 0.5535 0.6046 0.047 Uiso 1 1 calc R A .
C4 C 0.56600(11) 0.6228(2) 0.60098(10) 0.0512(6) Uani 1 1 d . A .
H4A H 0.5660 0.5882 0.5687 0.077 Uiso 1 1 calc R . .
H4B H 0.6046 0.6277 0.6229 0.077 Uiso 1 1 calc R . .
H4C H 0.5499 0.6966 0.5945 0.077 Uiso 1 1 calc R . .
C5 C 0.52911(12) 0.6089(2) 0.67743(10) 0.0537(7) Uani 1 1 d . A .
H5A H 0.5048 0.5667 0.6931 0.081 Uiso 1 1 calc R . .
H5B H 0.5144 0.6836 0.6704 0.081 Uiso 1 1 calc R . .
H5C H 0.5671 0.6118 0.7007 0.081 Uiso 1 1 calc R . .
C6 C 0.48111(10) 0.3974(2) 0.54895(9) 0.0448(6) Uani 1 1 d . . .
H6A H 0.4547 0.4571 0.5491 0.067 Uiso 1 1 calc R B .
H6B H 0.4611 0.3365 0.5282 0.067 Uiso 1 1 calc R . .
H6C H 0.5107 0.4241 0.5347 0.067 Uiso 1 1 calc R . .
C7 C 0.46050(10) 0.3399(2) 0.62621(10) 0.0496(6) Uani 1 1 d . . .
H7A H 0.4420 0.4099 0.6287 0.074 Uiso 1 1 calc R B .
H7B H 0.4759 0.3090 0.6603 0.074 Uiso 1 1 calc R . .
H7C H 0.4332 0.2887 0.6053 0.074 Uiso 1 1 calc R . .
C8 C 0.68042(9) 0.47567(17) 0.68249(7) 0.0331(5) Uani 1 1 d . A .
C9 C 0.73243(9) 0.52751(17) 0.69086(8) 0.0351(5) Uani 1 1 d . . .
H9 H 0.7498 0.5278 0.6641 0.042 Uiso 1 1 calc R A .
C10 C 0.76067(9) 0.57999(18) 0.73755(8) 0.0380(5) Uani 1 1 d . A .
C11 C 0.73312(10) 0.57607(19) 0.77630(8) 0.0418(5) Uani 1 1 d . . .
H11 H 0.7497 0.6084 0.8086 0.050 Uiso 1 1 calc R A .
C12 C 0.68165(10) 0.52428(19) 0.76631(8) 0.0424(5) Uani 1 1 d . A .
H12 H 0.6637 0.5229 0.7926 0.051 Uiso 1 1 calc R . .
C13 C 0.83756(12) 0.6451(3) 0.70411(11) 0.0654(8) Uani 1 1 d . . .
H13A H 0.8095 0.6727 0.6739 0.098 Uiso 1 1 calc R . .
H13B H 0.8518 0.5742 0.6962 0.098 Uiso 1 1 calc R . .
H13C H 0.8686 0.6974 0.7143 0.098 Uiso 1 1 calc R . .
C14 C 0.84078(11) 0.6810(2) 0.79496(10) 0.0567(7) Uani 1 1 d . . .
H14A H 0.8418 0.6283 0.8222 0.085 Uiso 1 1 calc R . .
H14B H 0.8206 0.7471 0.8001 0.085 Uiso 1 1 calc R . .
H14C H 0.8792 0.7006 0.7955 0.085 Uiso 1 1 calc R . .
C15 C 0.4871(2) 0.0887(4) 0.5694(3) 0.0443(17) Uiso 0.60 1 d PD B 1
H15A H 0.5057 0.0181 0.5666 0.053 Uiso 0.60 1 calc PR B 1
H15B H 0.4705 0.0811 0.5981 0.053 Uiso 0.60 1 calc PR B 1
C16 C 0.43924(19) 0.1010(4) 0.52189(18) 0.0576(12) Uiso 0.60 1 d PD B 1
H16A H 0.4146 0.0368 0.5180 0.086 Uiso 0.60 1 calc PR B 1
H16B H 0.4540 0.1068 0.4924 0.086 Uiso 0.60 1 calc PR B 1
H16C H 0.4179 0.1673 0.5244 0.086 Uiso 0.60 1 calc PR B 1
C15' C 0.4959(7) 0.0727(13) 0.5619(6) 0.031(4) Uiso 0.20 1 d PD B 2
H15C H 0.4678 0.0963 0.5303 0.037 Uiso 0.20 1 calc PR B 2
H15D H 0.5185 0.0134 0.5526 0.037 Uiso 0.20 1 calc PR B 2
C16' C 0.4644(8) 0.0246(15) 0.5989(6) 0.089 Uiso 0.20 1 d PD B 2
H16D H 0.4437 -0.0413 0.5838 0.133 Uiso 0.20 1 calc PR B 2
H16E H 0.4380 0.0794 0.6048 0.133 Uiso 0.20 1 calc PR B 2
H16F H 0.4915 0.0057 0.6313 0.133 Uiso 0.20 1 calc PR B 2
C15" C 0.5001(6) 0.0641(10) 0.5780(8) 0.041(4) Uiso 0.20 1 d PD B 3
H15E H 0.5172 0.0108 0.5595 0.050 Uiso 0.20 1 calc PR B 3
H15F H 0.5021 0.0315 0.6116 0.050 Uiso 0.20 1 calc PR B 3
C16" C 0.4379(6) 0.0776(18) 0.5485(8) 0.095 Uiso 0.20 1 d PD B 3
H16G H 0.4186 0.0071 0.5472 0.143 Uiso 0.20 1 calc PR B 3
H16H H 0.4349 0.1023 0.5138 0.143 Uiso 0.20 1 calc PR B 3
H16I H 0.4205 0.1320 0.5656 0.143 Uiso 0.20 1 calc PR B 3
C17 C 0.66757(10) 0.13705(19) 0.64328(9) 0.0413(5) Uani 1 1 d . . .
H17 H 0.6779 0.0959 0.6762 0.050 Uiso 1 1 calc R A .
C18 C 0.72145(10) 0.1922(2) 0.63824(10) 0.0542(7) Uani 1 1 d . A .
H18A H 0.7351 0.2446 0.6661 0.081 Uiso 1 1 calc R . .
H18B H 0.7134 0.2310 0.6056 0.081 Uiso 1 1 calc R . .
H18C H 0.7502 0.1363 0.6398 0.081 Uiso 1 1 calc R . .
C19 C 0.64687(12) 0.0516(2) 0.60057(10) 0.0573(7) Uani 1 1 d . A .
H19A H 0.6139 0.0135 0.6052 0.086 Uiso 1 1 calc R . .
H19B H 0.6768 -0.0017 0.6018 0.086 Uiso 1 1 calc R . .
H19C H 0.6368 0.0887 0.5675 0.086 Uiso 1 1 calc R . .
C20 C 0.66890(10) 0.2256(2) 0.74090(8) 0.0450(6) Uani 1 1 d . . .
H20A H 0.6848 0.1515 0.7454 0.067 Uiso 1 1 calc R A .
H20B H 0.6613 0.2496 0.7725 0.067 Uiso 1 1 calc R . .
H20C H 0.6957 0.2760 0.7324 0.067 Uiso 1 1 calc R . .
C21 C 0.58078(11) 0.1315(2) 0.70727(9) 0.0508(6) Uani 1 1 d . . .
H21A H 0.5999 0.0625 0.7045 0.076 Uiso 1 1 calc R A .
H21B H 0.5441 0.1330 0.6818 0.076 Uiso 1 1 calc R . .
H21C H 0.5756 0.1373 0.7413 0.076 Uiso 1 1 calc R . .
C22 C 0.61843(8) 0.35286(17) 0.54644(7) 0.0313(4) Uani 1 1 d . A .
C23 C 0.64056(9) 0.39788(18) 0.50906(8) 0.0341(5) Uani 1 1 d . . .
H23 H 0.6661 0.4574 0.5181 0.041 Uiso 1 1 calc R A .
C24 C 0.62642(9) 0.35834(18) 0.45817(8) 0.0358(5) Uani 1 1 d . A .
C25 C 0.58786(9) 0.27027(18) 0.44654(8) 0.0381(5) Uani 1 1 d . . .
H25 H 0.5764 0.2405 0.4132 0.046 Uiso 1 1 calc R A .
C26 C 0.56709(9) 0.22820(18) 0.48443(8) 0.0378(5) Uani 1 1 d . A .
H26 H 0.5414 0.1689 0.4760 0.045 Uiso 1 1 calc R . .
C27 C 0.68939(13) 0.4913(3) 0.43365(10) 0.0791(10) Uani 1 1 d . . .
H27A H 0.6779 0.5454 0.4552 0.119 Uiso 1 1 calc R . .
H27B H 0.6918 0.5267 0.4022 0.119 Uiso 1 1 calc R . .
H27C H 0.7261 0.4612 0.4518 0.119 Uiso 1 1 calc R . .
C28 C 0.63900(12) 0.3515(3) 0.37162(9) 0.0590(7) Uani 1 1 d . . .
H28A H 0.5991 0.3561 0.3531 0.088 Uiso 1 1 calc R . .
H28B H 0.6504 0.2743 0.3762 0.088 Uiso 1 1 calc R . .
H28C H 0.6612 0.3892 0.3523 0.088 Uiso 1 1 calc R . .
O1 O 0.7560(3) 0.7217(3) 0.5077(2) 0.0762(12) Uiso 0.50 1 d PD C -1
C29 C 0.8011(3) 0.7761(7) 0.4928(3) 0.100(2) Uiso 0.50 1 d PD C -1
H29A H 0.8350 0.7776 0.5223 0.120 Uiso 0.50 1 calc PR C -1
H29B H 0.7901 0.8529 0.4833 0.120 Uiso 0.50 1 calc PR C -1
C30 C 0.8150(5) 0.7214(11) 0.4496(4) 0.098(4) Uiso 0.50 1 d PD C -1
H30A H 0.8455 0.7613 0.4412 0.147 Uiso 0.50 1 calc PR C -1
H30B H 0.7818 0.7211 0.4200 0.147 Uiso 0.50 1 calc PR C -1
H30C H 0.8268 0.6458 0.4589 0.147 Uiso 0.50 1 calc PR C -1
C31 C 0.7416(3) 0.7798(6) 0.5494(3) 0.097(2) Uiso 0.50 1 d PD C -1
H31A H 0.7278 0.8544 0.5382 0.116 Uiso 0.50 1 calc PR C -1
H31B H 0.7753 0.7867 0.5789 0.116 Uiso 0.50 1 calc PR C -1
C32 C 0.6977(4) 0.7176(10) 0.5643(4) 0.085(3) Uiso 0.50 1 d PD C -1
H32A H 0.6884 0.7553 0.5925 0.128 Uiso 0.50 1 calc PR C -1
H32B H 0.7115 0.6436 0.5751 0.128 Uiso 0.50 1 calc PR C -1
H32C H 0.6641 0.7126 0.5353 0.128 Uiso 0.50 1 calc PR C -1
O2 O 0.71883(17) 1.0140(3) 0.45659(16) 0.0735(11) Uiso 0.50 1 d PD D -1
C33 C 0.6674(3) 1.0016(5) 0.4168(2) 0.0734(17) Uiso 0.50 1 d PD D -1
H33A H 0.6658 1.0558 0.3895 0.088 Uiso 0.50 1 calc PR D -1
H33B H 0.6350 1.0145 0.4303 0.088 Uiso 0.50 1 calc PR D -1
C34 C 0.6650(3) 0.8879(5) 0.3959(3) 0.0786(18) Uiso 0.50 1 d PD D -1
H34A H 0.6302 0.8785 0.3685 0.118 Uiso 0.50 1 calc PR D -1
H34B H 0.6660 0.8348 0.4230 0.118 Uiso 0.50 1 calc PR D -1
H34C H 0.6972 0.8757 0.3826 0.118 Uiso 0.50 1 calc PR D -1
C35 C 0.7280(3) 1.1212(6) 0.4858(3) 0.068(2) Uiso 0.50 1 d PD D -1
H35A H 0.6973 1.1337 0.5017 0.082 Uiso 0.50 1 calc PR D -1
H35B H 0.7286 1.1831 0.4626 0.082 Uiso 0.50 1 calc PR D -1
C36 C 0.7840(4) 1.1134(7) 0.5267(3) 0.079(3) Uiso 0.50 1 d PD D -1
H36A H 0.7911 1.1820 0.5461 0.118 Uiso 0.50 1 calc PR D -1
H36B H 0.8141 1.1008 0.5106 0.118 Uiso 0.50 1 calc PR D -1
H36C H 0.7828 1.0523 0.5496 0.118 Uiso 0.50 1 calc PR D -1

loop_
_atom_site_aniso_label
_atom_site_aniso_U_11
_atom_site_aniso_U_22
_atom_site_aniso_U_33
_atom_site_aniso_U_23
_atom_site_aniso_U_13
_atom_site_aniso_U_12
Zn1 0.03772(15) 0.04633(16) 0.02854(14) 0.00218(11) 0.01214(11) 0.00444(11)
Zn2 0.03535(14) 0.03590(14) 0.03198(14) 0.00161(10) 0.00806(10) -0.00268(11)
Zn3 0.03123(13) 0.03775(14) 0.02317(13) -0.00092(10) 0.00538(10) -0.00015(10)
N1 0.0294(9) 0.0346(9) 0.0309(9) -0.0008(7) 0.0050(7) 0.0024(8)
N2 0.0290(9) 0.0405(10) 0.0352(10) 0.0003(8) 0.0052(7) 0.0000(8)
N3 0.0381(10) 0.0446(11) 0.0267(9) -0.0014(8) 0.0053(8) 0.0038(8)
N4 0.0492(12) 0.0550(13) 0.0465(12) -0.0138(10) 0.0053(10) -0.0134(10)
N5 0.0351(9) 0.0368(10) 0.0253(9) 0.0046(7) 0.0077(7) 0.0064(8)
N6 0.0409(10) 0.0419(10) 0.0260(9) 0.0059(8) 0.0090(8) 0.0048(8)
N7 0.0349(9) 0.0369(10) 0.0279(9) 0.0010(7) 0.0064(7) -0.0008(8)
N8 0.0615(13) 0.0644(14) 0.0303(10) -0.0037(9) 0.0195(9) -0.0149(11)
C3 0.0348(11) 0.0379(12) 0.0412(12) 0.0024(10) 0.0053(10) 0.0058(10)
C4 0.0564(15) 0.0414(14) 0.0529(15) 0.0109(11) 0.0106(12) 0.0058(12)
C5 0.0626(17) 0.0432(14) 0.0558(16) -0.0038(12) 0.0175(13) 0.0127(12)
C6 0.0391(13) 0.0486(14) 0.0382(13) -0.0013(10) -0.0029(10) 0.0087(11)
C7 0.0373(13) 0.0560(15) 0.0571(16) -0.0059(12) 0.0160(11) -0.0046(11)
C8 0.0342(11) 0.0349(11) 0.0275(10) 0.0000(9) 0.0042(9) 0.0066(9)
C9 0.0386(12) 0.0340(11) 0.0306(11) -0.0019(9) 0.0064(9) 0.0042(9)
C10 0.0403(12) 0.0314(11) 0.0374(12) -0.0016(9) 0.0028(10) 0.0050(10)
C11 0.0487(14) 0.0417(13) 0.0283(11) -0.0064(10) -0.0002(10) 0.0042(11)
C12 0.0490(14) 0.0490(14) 0.0276(11) -0.0028(10) 0.0084(10) 0.0079(11)
C13 0.0550(17) 0.0733(19) 0.0675(19) -0.0160(15) 0.0166(14) -0.0236(15)
C14 0.0541(15) 0.0488(15) 0.0541(16) -0.0107(12) -0.0062(12) -0.0068(12)
C17 0.0443(13) 0.0437(13) 0.0345(12) 0.0052(10) 0.0088(10) 0.0133(11)
C18 0.0420(14) 0.0627(17) 0.0589(16) 0.0047(13) 0.0156(12) 0.0143(12)
C19 0.0663(17) 0.0496(15) 0.0520(15) -0.0055(12) 0.0102(13) 0.0210(13)
C20 0.0496(14) 0.0524(14) 0.0286(11) 0.0067(10) 0.0041(10) 0.0129(11)
C21 0.0632(17) 0.0499(15) 0.0430(14) 0.0115(11) 0.0207(12) -0.0014(12)
C22 0.0307(11) 0.0343(11) 0.0270(10) 0.0006(9) 0.0049(8) 0.0042(9)
C23 0.0322(11) 0.0394(12) 0.0294(11) 0.0001(9) 0.0067(9) 0.0008(9)
C24 0.0364(12) 0.0433(12) 0.0277(11) 0.0027(9) 0.0092(9) 0.0073(10)
C25 0.0426(12) 0.0429(13) 0.0269(11) -0.0053(9) 0.0066(9) 0.0035(10)
C26 0.0399(12) 0.0371(12) 0.0332(12) -0.0020(9) 0.0049(9) -0.0009(10)
C27 0.074(2) 0.125(3) 0.0425(15) -0.0011(17) 0.0220(14) -0.044(2)
C28 0.0701(18) 0.0775(19) 0.0355(14) -0.0030(13) 0.0250(13) -0.0013(15)

loop_
_atom_type_symbol
_atom_type_description
_atom_type_scat_dispersion_real
_atom_type_scat_dispersion_imag
_atom_type_scat_source
C C 0.0033 0.0016 'International Tables Vol C Tables 4.2.6.8 and 6.1.1.4'
H H 0.0000 0.0000 'International Tables Vol C Tables 4.2.6.8 and 6.1.1.4'
N N 0.0061 0.0033 'International Tables Vol C Tables 4.2.6.8 and 6.1.1.4'
O O 0.0106 0.0060 'International Tables Vol C Tables 4.2.6.8 and 6.1.1.4'
Zn Zn 0.2839 1.4301 'International Tables Vol C Tables 4.2.6.8 and 6.1.1.4'

loop_
_geom_angle_atom_site_label_1
_geom_angle_atom_site_label_2
_geom_angle_atom_site_label_3
_geom_angle
C1 Zn1 C1" 15.1(3)
C1 Zn1 C1' 17.4(3)
C1" Zn1 C1' 15.6(3)
C1 Zn1 N1 137.8(2)
C1" Zn1 N1 142.7(3)
C1' Zn1 N1 127.2(3)
C1 Zn1 N3 108.4(2)
C1" Zn1 N3 116.5(4)
C1' Zn1 N3 125.7(3)
N1 Zn1 N3 93.72(7)
C1 Zn1 N6 113.1(2)
C1" Zn1 N6 98.9(3)
C1' Zn1 N6 108.5(3)
N1 Zn1 N6 99.39(6)
N3 Zn1 N6 95.68(7)
C15 Zn2 C15" 12.9(4)
C15 Zn2 C15' 11.0(4)
C15" Zn2 C15' 12.3(5)
C15 Zn2 N5 136.7(2)
C15" Zn2 N5 124.6(4)
C15' Zn2 N5 134.4(6)
C15 Zn2 N7 117.8(2)
C15" Zn2 N7 121.2(6)
C15' Zn2 N7 110.1(4)
N5 Zn2 N7 93.27(7)
C15 Zn2 N2 106.84(18)
C15" Zn2 N2 117.3(5)
C15' Zn2 N2 116.6(6)
N5 Zn2 N2 98.77(7)
N7 Zn2 N2 95.37(7)
C22 Zn3 C8 145.22(8)
C22 Zn3 N1 108.38(7)
C8 Zn3 N1 96.50(7)
C22 Zn3 N5 95.78(7)
C8 Zn3 N5 107.86(7)
N1 Zn3 N5 91.24(6)
N2 N1 C3 112.17(15)
N2 N1 Zn1 112.71(12)
C3 N1 Zn1 112.93(13)
N2 N1 Zn3 107.50(11)
C3 N1 Zn3 119.59(13)
Zn1 N1 Zn3 90.15(6)
C7 N2 N1 111.29(17)
C7 N2 C6 107.78(17)
N1 N2 C6 113.60(16)
C7 N2 Zn2 112.48(14)
N1 N2 Zn2 109.44(11)
C6 N2 Zn2 101.96(13)
C12 N3 C8 118.83(19)
C12 N3 Zn1 124.00(15)
C8 N3 Zn1 117.02(13)
C10 N4 C13 120.9(2)
C10 N4 C14 121.4(2)
C13 N4 C14 117.6(2)
N6 N5 C17 112.05(15)
N6 N5 Zn2 112.18(12)
C17 N5 Zn2 113.54(13)
N6 N5 Zn3 108.02(11)
C17 N5 Zn3 118.97(13)
Zn2 N5 Zn3 90.31(6)
C21 N6 N5 111.39(16)
C21 N6 C20 107.77(18)
N5 N6 C20 113.87(16)
C21 N6 Zn1 113.07(14)
N5 N6 Zn1 108.82(11)
C20 N6 Zn1 101.62(13)
C26 N7 C22 119.30(18)
C26 N7 Zn2 123.68(14)
C22 N7 Zn2 117.01(13)
C24 N8 C27 121.2(2)
C24 N8 C28 120.8(2)
C27 N8 C28 117.2(2)
C2 C1 Zn1 115.7(5)
C2' C1' Zn1 117.3(7)
C2" C1" Zn1 116.4(7)
N1 C3 C4 111.78(18)
N1 C3 C5 113.91(18)
C4 C3 C5 109.9(2)
N3 C8 C9 118.39(18)
N3 C8 Zn3 109.28(14)
C9 C8 Zn3 132.31(16)
C8 C9 C10 123.3(2)
N4 C10 C11 121.0(2)
N4 C10 C9 123.0(2)
C11 C10 C9 116.0(2)
C12 C11 C10 118.8(2)
N3 C12 C11 124.7(2)
C16 C15 Zn2 121.4(4)
C16' C15' Zn2 115.2(10)
C16" C15" Zn2 116.7(11)
N5 C17 C18 111.83(19)
N5 C17 C19 113.97(18)
C18 C17 C19 109.9(2)
N7 C22 C23 118.29(18)
N7 C22 Zn3 110.01(14)
C23 C22 Zn3 131.70(16)
C22 C23 C24 122.9(2)
N8 C24 C25 121.18(19)
N8 C24 C23 122.5(2)
C25 C24 C23 116.30(19)
C26 C25 C24 119.0(2)
N7 C26 C25 124.2(2)
C29 O1 C31 111.9(5)
O1 C29 C30 113.0(8)
O1 C31 C32 109.1(7)
C33 O2 C35 117.5(5)
O2 C33 C34 108.7(5)
O2 C35 C36 107.8(7)

loop_
_geom_bond_atom_site_label_1
_geom_bond_atom_site_label_2
_geom_bond_distance
Zn1 C1 2.001(5)
Zn1 C1" 2.033(7)
Zn1 C1' 2.038(7)
Zn1 N1 2.0502(17)
Zn1 N3 2.0902(19)
Zn1 N6 2.1974(18)
Zn2 C15 1.995(4)
Zn2 C15" 2.021(9)
Zn2 C15' 2.035(8)
Zn2 N5 2.0607(17)
Zn2 N7 2.0816(17)
Zn2 N2 2.2042(18)
Zn3 C22 2.023(2)
Zn3 C8 2.032(2)
Zn3 N1 2.1798(17)
Zn3 N5 2.1814(17)
N1 N2 1.480(2)
N1 C3 1.501(3)
N2 C7 1.477(3)
N2 C6 1.485(3)
N3 C12 1.343(3)
N3 C8 1.375(3)
N4 C10 1.366(3)
N4 C13 1.444(3)
N4 C14 1.457(3)
N5 N6 1.483(2)
N5 C17 1.502(3)
N6 C21 1.469(3)
N6 C20 1.487(3)
N7 C26 1.345(3)
N7 C22 1.371(3)
N8 C24 1.376(3)
N8 C27 1.434(3)
N8 C28 1.446(3)
C1 C2 1.524(7)
C1' C2' 1.529(9)
C1" C2" 1.515(9)
C3 C4 1.521(3)
C3 C5 1.524(3)
C8 C9 1.384(3)
C9 C10 1.411(3)
C10 C11 1.402(3)
C11 C12 1.368(3)
C15 C16 1.488(7)
C15' C16' 1.543(11)
C15" C16" 1.524(11)
C17 C18 1.523(3)
C17 C19 1.527(3)
C22 C23 1.389(3)
C23 C24 1.408(3)
C24 C25 1.400(3)
C25 C26 1.367(3)
O1 C29 1.442(7)
O1 C31 1.456(7)
C29 C30 1.466(8)
C31 C32 1.462(8)
O2 C33 1.421(6)
O2 C35 1.500(7)
C33 C34 1.479(6)
C35 C36 1.508(7)

loop_
_geom_torsion_atom_site_label_1
_geom_torsion_atom_site_label_2
_geom_torsion_atom_site_label_3
_geom_torsion_atom_site_label_4
_geom_torsion
C1 Zn1 N1 N2 -79.7(3)
C1" Zn1 N1 N2 -57.3(5)
C1' Zn1 N1 N2 -60.9(4)
N3 Zn1 N1 N2 157.46(12)
N6 Zn1 N1 N2 61.07(13)
C1 Zn1 N1 C3 48.7(4)
C1" Zn1 N1 C3 71.1(5)
C1' Zn1 N1 C3 67.5(4)
N3 Zn1 N1 C3 -74.14(14)
N6 Zn1 N1 C3 -170.53(13)
C1 Zn1 N1 Zn3 171.2(3)
C1" Zn1 N1 Zn3 -166.4(5)
C1' Zn1 N1 Zn3 -169.9(3)
N3 Zn1 N1 Zn3 48.36(7)
N6 Zn1 N1 Zn3 -48.03(7)
C22 Zn3 N1 N2 40.02(13)
C8 Zn3 N1 N2 -164.62(12)
N5 Zn3 N1 N2 -56.49(12)
C22 Zn3 N1 C3 -89.33(15)
C8 Zn3 N1 C3 66.03(15)
N5 Zn3 N1 C3 174.16(15)
C22 Zn3 N1 Zn1 153.95(7)
C8 Zn3 N1 Zn1 -50.69(8)
N5 Zn3 N1 Zn1 57.44(7)
C3 N1 N2 C7 -76.4(2)
Zn1 N1 N2 C7 52.40(19)
Zn3 N1 N2 C7 150.15(15)
C3 N1 N2 C6 45.5(2)
Zn1 N1 N2 C6 174.25(14)
Zn3 N1 N2 C6 -87.99(16)
C3 N1 N2 Zn2 158.66(13)
Zn1 N1 N2 Zn2 -72.54(12)
Zn3 N1 N2 Zn2 25.21(13)
C15 Zn2 N2 C7 37.1(3)
C15" Zn2 N2 C7 29.0(6)
C15' Zn2 N2 C7 42.7(5)
N5 Zn2 N2 C7 -107.51(15)
N7 Zn2 N2 C7 158.33(15)
C15 Zn2 N2 N1 161.4(3)
C15" Zn2 N2 N1 153.2(6)
C15' Zn2 N2 N1 166.9(5)
N5 Zn2 N2 N1 16.73(13)
N7 Zn2 N2 N1 -77.43(12)
C15 Zn2 N2 C6 -78.0(3)
C15" Zn2 N2 C6 -86.2(6)
C15' Zn2 N2 C6 -72.5(5)
N5 Zn2 N2 C6 137.31(13)
N7 Zn2 N2 C6 43.15(14)
C1 Zn1 N3 C12 2.3(3)
C1" Zn1 N3 C12 -11.4(4)
C1' Zn1 N3 C12 3.3(4)
N1 Zn1 N3 C12 145.86(18)
N6 Zn1 N3 C12 -114.31(18)
C1 Zn1 N3 C8 177.8(3)
C1" Zn1 N3 C8 164.0(3)
C1' Zn1 N3 C8 178.7(4)
N1 Zn1 N3 C8 -38.70(15)
N6 Zn1 N3 C8 61.13(15)
C15 Zn2 N5 N6 -64.0(3)
C15" Zn2 N5 N6 -69.8(8)
C15' Zn2 N5 N6 -79.4(6)
N7 Zn2 N5 N6 158.12(12)
N2 Zn2 N5 N6 62.17(13)
C15 Zn2 N5 C17 64.3(3)
C15" Zn2 N5 C17 58.5(8)
C15' Zn2 N5 C17 48.9(6)
N7 Zn2 N5 C17 -73.58(14)
N2 Zn2 N5 C17 -169.53(14)
C15 Zn2 N5 Zn3 -173.7(3)
C15" Zn2 N5 Zn3 -179.5(8)
C15' Zn2 N5 Zn3 170.9(5)
N7 Zn2 N5 Zn3 48.47(7)
N2 Zn2 N5 Zn3 -47.48(7)
C22 Zn3 N5 N6 -164.36(12)
C8 Zn3 N5 N6 41.49(13)
N1 Zn3 N5 N6 -55.75(12)
C22 Zn3 N5 C17 66.48(15)
C8 Zn3 N5 C17 -87.66(15)
N1 Zn3 N5 C17 175.09(15)
C22 Zn3 N5 Zn2 -50.87(8)
C8 Zn3 N5 Zn2 154.99(7)
N1 Zn3 N5 Zn2 57.75(6)
C17 N5 N6 C21 -77.5(2)
Zn2 N5 N6 C21 51.56(19)
Zn3 N5 N6 C21 149.53(15)
C17 N5 N6 C20 44.6(2)
Zn2 N5 N6 C20 173.69(14)
Zn3 N5 N6 C20 -88.34(17)
C17 N5 N6 Zn1 157.17(13)
Zn2 N5 N6 Zn1 -73.75(12)
Zn3 N5 N6 Zn1 24.22(13)
C1 Zn1 N6 C21 46.0(3)
C1" Zn1 N6 C21 40.8(4)
C1' Zn1 N6 C21 28.0(3)
N1 Zn1 N6 C21 -106.54(15)
N3 Zn1 N6 C21 158.73(15)
C1 Zn1 N6 N5 170.3(2)
C1" Zn1 N6 N5 165.1(4)
C1' Zn1 N6 N5 152.4(3)
N1 Zn1 N6 N5 17.79(13)
N3 Zn1 N6 N5 -76.95(12)
C1 Zn1 N6 C20 -69.3(2)
C1" Zn1 N6 C20 -74.5(4)
C1' Zn1 N6 C20 -87.2(3)
N1 Zn1 N6 C20 138.22(13)
N3 Zn1 N6 C20 43.49(13)
C15 Zn2 N7 C26 -5.6(3)
C15" Zn2 N7 C26 8.7(5)
C15' Zn2 N7 C26 3.0(7)
N5 Zn2 N7 C26 143.01(17)
N2 Zn2 N7 C26 -117.85(17)
C15 Zn2 N7 C22 173.1(2)
C15" Zn2 N7 C22 -172.6(5)
C15' Zn2 N7 C22 -178.3(7)
N5 Zn2 N7 C22 -38.24(15)
N2 Zn2 N7 C22 60.90(15)
C1" Zn1 C1 C2 -78.1(16)
C1' Zn1 C1 C2 -20.4(13)
N1 Zn1 C1 C2 39.0(7)
N3 Zn1 C1 C2 156.9(5)
N6 Zn1 C1 C2 -98.3(5)
C1 Zn1 C1' C2' 8.9(11)
C1" Zn1 C1' C2' 63.6(16)
N1 Zn1 C1' C2' -124.6(7)
N3 Zn1 C1' C2' 5.8(10)
N6 Zn1 C1' C2' 117.4(8)
C1 Zn1 C1" C2" 30.3(12)
C1' Zn1 C1" C2" -39.2(14)
N1 Zn1 C1" C2" -49.9(13)
N3 Zn1 C1" C2" 90.7(10)
N6 Zn1 C1" C2" -168.4(9)
N2 N1 C3 C4 -113.8(2)
Zn1 N1 C3 C4 117.54(17)
Zn3 N1 C3 C4 13.4(2)
N2 N1 C3 C5 120.9(2)
Zn1 N1 C3 C5 -7.7(2)
Zn3 N1 C3 C5 -111.85(19)
C12 N3 C8 C9 -0.4(3)
Zn1 N3 C8 C9 -176.13(15)
C12 N3 C8 Zn3 177.78(16)
Zn1 N3 C8 Zn3 2.10(18)
C22 Zn3 C8 N3 169.08(13)
N1 Zn3 C8 N3 33.00(15)
N5 Zn3 C8 N3 -60.43(15)
C22 Zn3 C8 C9 -13.0(3)
N1 Zn3 C8 C9 -149.1(2)
N5 Zn3 C8 C9 117.5(2)
N3 C8 C9 C10 0.0(3)
Zn3 C8 C9 C10 -177.74(16)
C13 N4 C10 C11 -173.7(2)
C14 N4 C10 C11 1.9(3)
C13 N4 C10 C9 6.7(4)
C14 N4 C10 C9 -177.6(2)
C8 C9 C10 N4 -179.8(2)
C8 C9 C10 C11 0.7(3)
N4 C10 C11 C12 179.6(2)
C9 C10 C11 C12 -0.9(3)
C8 N3 C12 C11 0.2(3)
Zn1 N3 C12 C11 175.58(18)
C10 C11 C12 N3 0.5(4)
C15" Zn2 C15 C16 -153(4)
C15' Zn2 C15 C16 -91(4)
N5 Zn2 C15 C16 -174.8(3)
N7 Zn2 C15 C16 -44.1(5)
N2 Zn2 C15 C16 61.6(5)
C15 Zn2 C15' C16' -39(3)
C15" Zn2 C15' C16' 29(3)
N5 Zn2 C15' C16' 69.0(16)
N7 Zn2 C15' C16' -174.8(13)
N2 Zn2 C15' C16' -67.7(16)
C15 Zn2 C15" C16" -3(2)
C15' Zn2 C15" C16" -55(4)
N5 Zn2 C15" C16" 159.0(13)
N7 Zn2 C15" C16" -81.1(17)
N2 Zn2 C15" C16" 34.7(18)
N6 N5 C17 C18 -109.4(2)
Zn2 N5 C17 C18 122.20(17)
Zn3 N5 C17 C18 17.9(2)
N6 N5 C17 C19 125.2(2)
Zn2 N5 C17 C19 -3.2(2)
Zn3 N5 C17 C19 -107.5(2)
C26 N7 C22 C23 -0.3(3)
Zn2 N7 C22 C23 -179.08(14)
C26 N7 C22 Zn3 -179.72(15)
Zn2 N7 C22 Zn3 1.47(18)
C8 Zn3 C22 N7 167.00(13)
N1 Zn3 C22 N7 -59.56(15)
N5 Zn3 C22 N7 33.68(14)
C8 Zn3 C22 C23 -12.3(3)
N1 Zn3 C22 C23 121.1(2)
N5 Zn3 C22 C23 -145.7(2)
N7 C22 C23 C24 -0.1(3)
Zn3 C22 C23 C24 179.22(16)
C27 N8 C24 C25 -178.0(3)
C28 N8 C24 C25 -9.0(3)
C27 N8 C24 C23 2.7(4)
C28 N8 C24 C23 171.6(2)
C22 C23 C24 N8 179.9(2)
C22 C23 C24 C25 0.5(3)
N8 C24 C25 C26 -180.0(2)
C23 C24 C25 C26 -0.6(3)
C22 N7 C26 C25 0.2(3)
Zn2 N7 C26 C25 178.92(17)
C24 C25 C26 N7 0.2(3)
C31 O1 C29 C30 -177.9(8)
C29 O1 C31 C32 -177.2(8)
C35 O2 C33 C34 -175.6(6)
C33 O2 C35 C36 178.3(5)
